data_4067130
loop_
_publ_author_name
'Yu, Insun'
'Wallis, Christopher J.'
'Patrick, Brian O.'
'Diaconescu, Paula L.'
'Mehrkhodavandi, Parisa'

_publ_section_title
;
 Phosphine-Tethered Carbene Ligands: Template Synthesis and Reactivity of
 Cyclic and Acyclic Functionalized Carbenes
;
_journal_issue 22
_journal_name_full Organometallics
_journal_page_first 6065
_journal_paper_doi 10.1021/om100841j
_journal_volume 29
_journal_year 2010
_chemical_formula_moiety 'C40 H37 B F4 Fe N O P Si'
_chemical_formula_sum 'C40 H37 B F4 Fe N O P Si'
_chemical_formula_weight 749.43
_chemical_name_systematic
;
 ?
;
_space_group_IT_number 2
_symmetry_cell_setting triclinic
_symmetry_space_group_name_Hall '-P 1'
_symmetry_space_group_name_H-M 'P -1'
_atom_sites_solution_hydrogens geom
_atom_sites_solution_primary direct
_atom_sites_solution_secondary difmap
_audit_creation_method SHELXL-97
_cell_angle_alpha 97.466(2)
_cell_angle_beta 98.451(2)
_cell_angle_gamma 107.810(2)
_cell_formula_units_Z 2
_cell_length_a 8.9075(3)
_cell_length_b 13.6417(4)
_cell_length_c 15.2165(4)
_cell_measurement_reflns_used 9443
_cell_measurement_temperature 173(2)
_cell_measurement_theta_max 25.42
_cell_measurement_theta_min 2.29
_cell_volume 1710.99(9)
_computing_structure_refinement 'SHELXL-97 (Sheldrick, 1997)'
_diffrn_ambient_temperature 173(2)
_diffrn_measured_fraction_theta_full 0.984
_diffrn_measured_fraction_theta_max 0.984
_diffrn_measurement_device_type 'Bruker X8 APEX II'
_diffrn_measurement_method 'area detector'
_diffrn_radiation_monochromator graphite
_diffrn_radiation_source 'fine-focus sealed tube'
_diffrn_radiation_type MoK\a
_diffrn_radiation_wavelength 0.71073
_diffrn_reflns_av_R_equivalents 0.0464
_diffrn_reflns_av_sigmaI/netI 0.0569
_diffrn_reflns_limit_h_max 10
_diffrn_reflns_limit_h_min -10
_diffrn_reflns_limit_k_max 16
_diffrn_reflns_limit_k_min -16
_diffrn_reflns_limit_l_max 17
_diffrn_reflns_limit_l_min -18
_diffrn_reflns_number 21956
_diffrn_reflns_theta_full 25.55
_diffrn_reflns_theta_max 25.55
_diffrn_reflns_theta_min 1.60
_exptl_absorpt_coefficient_mu 0.580
_exptl_absorpt_correction_T_max 0.9547
_exptl_absorpt_correction_T_min 0.8774
_exptl_absorpt_correction_type multi-scan
_exptl_crystal_colour orange
_exptl_crystal_density_diffrn 1.455
_exptl_crystal_density_method 'not measured'
_exptl_crystal_description irregular
_exptl_crystal_F_000 776
_exptl_crystal_size_max 0.30
_exptl_crystal_size_mid 0.15
_exptl_crystal_size_min 0.08
_refine_diff_density_max 0.882
_refine_diff_density_min -0.631
_refine_diff_density_rms 0.078
_refine_ls_extinction_method none
_refine_ls_goodness_of_fit_ref 1.025
_refine_ls_hydrogen_treatment mixed
_refine_ls_matrix_type full
_refine_ls_number_parameters 455
_refine_ls_number_reflns 6306
_refine_ls_number_restraints 0
_refine_ls_restrained_S_all 1.025
_refine_ls_R_factor_all 0.0726
_refine_ls_R_factor_gt 0.0477
_refine_ls_shift/su_max 0.002
_refine_ls_shift/su_mean 0.000
_refine_ls_structure_factor_coef Fsqd
_refine_ls_weighting_details 'calc w=1/[\s^2^(Fo^2^)+(0.0494P)^2^+2.2857P] where P=(Fo^2^+2Fc^2^)/3'
_refine_ls_weighting_scheme calc
_refine_ls_wR_factor_gt 0.1054
_refine_ls_wR_factor_ref 0.1166
_reflns_number_gt 4741
_reflns_number_total 6306
_reflns_threshold_expression >2sigma(I)
_cod_data_source_file om100841j_si_001.cif
_cod_data_source_block pm055_0m
_cod_depositor_comments
;
The following automatic conversions were performed:

'_symmetry_cell_setting' value 'Triclinic' changed to 'triclinic'
according to /home/saulius/struct/CIF-dictionaries/cif_core.dic
dictionary named 'cif_core.dic' version 2.4.1 from 2010-06-29.

Automatic conversion script
Id: cif_fix_values 1715 2011-07-08 13:25:40Z adriana 
;
_cod_database_code 4067130

loop_
_symmetry_equiv_pos_as_xyz
'x, y, z'
'-x, -y, -z'

loop_
_atom_site_label
_atom_site_type_symbol
_atom_site_fract_x
_atom_site_fract_y
_atom_site_fract_z
_atom_site_U_iso_or_equiv
_atom_site_adp_type
_atom_site_occupancy
_atom_site_symmetry_multiplicity
_atom_site_calc_flag
_atom_site_refinement_flags
C1 C 0.3722(4) 0.1760(3) 0.1331(2) 0.0174(7) Uani 1 1 d .
C2 C 0.3818(4) 0.2768(2) 0.2932(2) 0.0150(7) Uani 1 1 d .
C3 C 0.3023(4) 0.4056(2) 0.0907(2) 0.0217(7) Uani 1 1 d .
H1 H 0.3768 0.4536 0.0649 0.026 Uiso 1 1 calc R
C4 C 0.2086(4) 0.3030(3) 0.0487(2) 0.0226(8) Uani 1 1 d .
H5 H 0.2086 0.2692 -0.0099 0.027 Uiso 1 1 calc R
C5 C 0.1135(4) 0.2587(3) 0.1100(2) 0.0242(8) Uani 1 1 d .
H4 H 0.0383 0.1898 0.0994 0.029 Uiso 1 1 calc R
C6 C 0.1498(4) 0.3343(3) 0.1885(2) 0.0248(8) Uani 1 1 d .
H3 H 0.1028 0.3254 0.2403 0.030 Uiso 1 1 calc R
C7 C 0.2681(4) 0.4261(3) 0.1780(2) 0.0223(8) Uani 1 1 d .
H2 H 0.3156 0.4893 0.2211 0.027 Uiso 1 1 calc R
C8 C 0.7426(4) 0.3348(2) 0.2568(2) 0.0194(7) Uani 1 1 d .
H12A H 0.6921 0.2622 0.2653 0.023 Uiso 1 1 calc R
H12B H 0.8482 0.3404 0.2406 0.023 Uiso 1 1 calc R
C9 C 0.7683(4) 0.4109(3) 0.3456(2) 0.0209(7) Uani 1 1 d .
H13A H 0.8102 0.3814 0.3961 0.025 Uiso 1 1 calc R
H13B H 0.8515 0.4778 0.3441 0.025 Uiso 1 1 calc R
C10 C 0.6187(4) 0.4337(2) 0.3648(2) 0.0182(7) Uani 1 1 d .
H14A H 0.6447 0.4794 0.4249 0.022 Uiso 1 1 calc R
H14B H 0.5844 0.4719 0.3191 0.022 Uiso 1 1 calc R
C11 C 0.6495(4) 0.2967(2) 0.0599(2) 0.0180(7) Uani 1 1 d .
C12 C 0.5967(4) 0.3216(3) -0.0222(2) 0.0222(7) Uani 1 1 d .
H11 H 0.5526 0.3768 -0.0228 0.027 Uiso 1 1 calc R
C13 C 0.6074(4) 0.2674(3) -0.1026(2) 0.0249(8) Uani 1 1 d .
H10 H 0.5732 0.2863 -0.1582 0.030 Uiso 1 1 calc R
C14 C 0.6685(4) 0.1850(3) -0.1023(2) 0.0247(8) Uani 1 1 d .
H9 H 0.6744 0.1465 -0.1576 0.030 Uiso 1 1 calc R
C15 C 0.7199(4) 0.1596(3) -0.0220(2) 0.0247(8) Uani 1 1 d .
H8 H 0.7620 0.1035 -0.0217 0.030 Uiso 1 1 calc R
C16 C 0.7114(4) 0.2150(2) 0.0593(2) 0.0214(7) Uani 1 1 d .
H7 H 0.7482 0.1968 0.1147 0.026 Uiso 1 1 calc R
C17 C 0.7275(4) 0.4996(2) 0.1639(2) 0.0183(7) Uani 1 1 d .
C18 C 0.6762(4) 0.5828(2) 0.1911(2) 0.0224(8) Uani 1 1 d .
H35 H 0.5730 0.5698 0.2061 0.027 Uiso 1 1 calc R
C19 C 0.7756(5) 0.6853(3) 0.1964(2) 0.0283(9) Uani 1 1 d .
H36 H 0.7395 0.7422 0.2141 0.034 Uiso 1 1 calc R
C20 C 0.9260(4) 0.7042(3) 0.1760(2) 0.0282(9) Uani 1 1 d .
H37 H 0.9941 0.7743 0.1804 0.034 Uiso 1 1 calc R
C21 C 0.9781(4) 0.6223(3) 0.1494(3) 0.0322(9) Uani 1 1 d .
H38 H 1.0823 0.6360 0.1355 0.039 Uiso 1 1 calc R
C22 C 0.8800(4) 0.5202(3) 0.1426(2) 0.0275(8) Uani 1 1 d .
H39 H 0.9163 0.4639 0.1233 0.033 Uiso 1 1 calc R
C23 C 0.1796(4) 0.2009(2) 0.4324(2) 0.0190(7) Uani 1 1 d .
C24 C 0.1437(4) 0.1347(3) 0.4948(2) 0.0269(8) Uani 1 1 d .
H17 H 0.1676 0.0712 0.4881 0.032 Uiso 1 1 calc R
C25 C 0.0741(5) 0.1600(3) 0.5658(2) 0.0326(9) Uani 1 1 d .
H18 H 0.0534 0.1151 0.6086 0.039 Uiso 1 1 calc R
C26 C 0.0345(4) 0.2506(3) 0.5748(2) 0.0326(9) Uani 1 1 d .
H19 H -0.0176 0.2664 0.6222 0.039 Uiso 1 1 calc R
C27 C 0.0703(4) 0.3181(3) 0.5150(2) 0.0272(8) Uani 1 1 d .
H20 H 0.0441 0.3808 0.5217 0.033 Uiso 1 1 calc R
C28 C 0.1444(4) 0.2944(3) 0.4452(2) 0.0231(8) Uani 1 1 d .
H21 H 0.1719 0.3423 0.4054 0.028 Uiso 1 1 calc R
C29 C 0.0517(4) 0.0807(2) 0.2436(2) 0.0173(7) Uani 1 1 d .
C30 C -0.0945(4) 0.0897(2) 0.2594(2) 0.0215(7) Uani 1 1 d .
H23 H -0.0955 0.1357 0.3116 0.026 Uiso 1 1 calc R
C31 C -0.2387(4) 0.0325(3) 0.2001(2) 0.0267(8) Uani 1 1 d .
H24 H -0.3372 0.0379 0.2134 0.032 Uiso 1 1 calc R
C32 C -0.2395(4) -0.0317(3) 0.1223(2) 0.0272(8) Uani 1 1 d .
H25 H -0.3377 -0.0690 0.0809 0.033 Uiso 1 1 calc R
C33 C -0.0960(4) -0.0415(2) 0.1048(2) 0.0236(8) Uani 1 1 d .
H26 H -0.0952 -0.0846 0.0507 0.028 Uiso 1 1 calc R
C34 C 0.0459(4) 0.0113(2) 0.1660(2) 0.0216(7) Uani 1 1 d .
H27 H 0.1423 0.0003 0.1550 0.026 Uiso 1 1 calc R
C35 C 0.3599(4) 0.0634(2) 0.3469(2) 0.0188(7) Uani 1 1 d .
C36 C 0.2793(4) -0.0446(2) 0.3297(2) 0.0205(7) Uani 1 1 d .
H29 H 0.1674 -0.0703 0.3045 0.025 Uiso 1 1 calc R
C37 C 0.3573(5) -0.1149(3) 0.3480(2) 0.0270(8) Uani 1 1 d .
H30 H 0.2992 -0.1879 0.3360 0.032 Uiso 1 1 calc R
C38 C 0.5198(5) -0.0788(3) 0.3839(2) 0.0280(8) Uani 1 1 d .
H31 H 0.5746 -0.1270 0.3954 0.034 Uiso 1 1 calc R
C39 C 0.6040(4) 0.0286(3) 0.4032(2) 0.0258(8) Uani 1 1 d .
H32 H 0.7156 0.0538 0.4292 0.031 Uiso 1 1 calc R
C40 C 0.5242(4) 0.0980(3) 0.3845(2) 0.0225(7) Uani 1 1 d .
H33 H 0.5824 0.1710 0.3974 0.027 Uiso 1 1 calc R
N1 N 0.4860(3) 0.3378(2) 0.36323(19) 0.0183(6) Uani 1 1 d .
O1 O 0.3853(3) 0.09646(17) 0.10802(16) 0.0266(6) Uani 1 1 d .
B1 B 0.3243(5) 0.6094(3) 0.3858(3) 0.0277(9) Uani 1 1 d .
F1 F 0.3528(4) 0.52105(19) 0.40082(18) 0.0630(8) Uani 1 1 d .
F2 F 0.3778(4) 0.68494(18) 0.46335(15) 0.0593(8) Uani 1 1 d .
F3 F 0.1673(4) 0.5910(3) 0.3568(2) 0.1064(14) Uani 1 1 d .
F4 F 0.4018(4) 0.64640(17) 0.31812(16) 0.0611(8) Uani 1 1 d .
Si1 Si 0.24317(11) 0.15488(6) 0.32792(6) 0.0161(2) Uani 1 1 d .
P1 P 0.61502(10) 0.36246(6) 0.16422(5) 0.01485(19) Uani 1 1 d .
Fe1 Fe 0.35713(5) 0.29916(3) 0.16910(3) 0.01395(13) Uani 1 1 d .
H1N H 0.486(4) 0.319(3) 0.417(2) 0.021(9) Uiso 1 1 d .

loop_
_atom_site_aniso_label
_atom_site_aniso_U_11
_atom_site_aniso_U_22
_atom_site_aniso_U_33
_atom_site_aniso_U_23
_atom_site_aniso_U_13
_atom_site_aniso_U_12
C1 0.0095(16) 0.0242(18) 0.0160(17) 0.0045(14) 0.0045(13) 0.0008(13)
C2 0.0141(16) 0.0167(15) 0.0166(16) 0.0019(13) 0.0065(13) 0.0075(13)
C3 0.0207(18) 0.0209(17) 0.0250(19) 0.0121(14) 0.0003(14) 0.0078(14)
C4 0.0237(19) 0.0255(18) 0.0172(18) 0.0059(14) -0.0044(14) 0.0091(15)
C5 0.0121(17) 0.0247(18) 0.033(2) 0.0098(15) -0.0027(15) 0.0040(14)
C6 0.0150(17) 0.038(2) 0.030(2) 0.0120(16) 0.0085(15) 0.0171(16)
C7 0.0214(18) 0.0223(17) 0.0264(19) 0.0017(14) -0.0011(15) 0.0157(15)
C8 0.0123(17) 0.0202(17) 0.0272(19) 0.0066(14) 0.0049(14) 0.0063(14)
C9 0.0164(17) 0.0223(17) 0.0201(18) 0.0046(14) -0.0002(14) 0.0025(14)
C10 0.0190(17) 0.0154(16) 0.0162(17) -0.0006(13) 0.0011(13) 0.0023(13)
C11 0.0131(16) 0.0170(16) 0.0220(18) 0.0041(13) 0.0084(13) -0.0003(13)
C12 0.0212(18) 0.0210(17) 0.0273(19) 0.0091(14) 0.0098(15) 0.0071(14)
C13 0.0214(19) 0.0321(19) 0.0214(19) 0.0103(15) 0.0081(15) 0.0054(15)
C14 0.0154(17) 0.0287(19) 0.0240(19) -0.0043(15) 0.0099(14) -0.0004(15)
C15 0.0175(18) 0.0240(18) 0.031(2) -0.0020(15) 0.0073(15) 0.0069(15)
C16 0.0177(17) 0.0205(17) 0.0262(19) 0.0044(14) 0.0061(14) 0.0057(14)
C17 0.0165(17) 0.0171(16) 0.0190(17) 0.0052(13) 0.0020(13) 0.0023(13)
C18 0.0239(19) 0.0200(17) 0.0209(18) 0.0052(14) -0.0001(14) 0.0050(15)
C19 0.038(2) 0.0176(17) 0.0243(19) 0.0018(14) -0.0055(16) 0.0086(16)
C20 0.026(2) 0.0204(18) 0.026(2) 0.0095(15) -0.0065(16) -0.0063(15)
C21 0.0198(19) 0.030(2) 0.041(2) 0.0128(17) 0.0054(17) -0.0028(16)
C22 0.0232(19) 0.0245(18) 0.034(2) 0.0080(15) 0.0080(16) 0.0046(15)
C23 0.0157(17) 0.0214(17) 0.0177(17) 0.0025(13) 0.0038(13) 0.0033(14)
C24 0.032(2) 0.0256(18) 0.0245(19) 0.0062(15) 0.0078(16) 0.0101(16)
C25 0.035(2) 0.039(2) 0.027(2) 0.0113(17) 0.0155(17) 0.0105(18)
C26 0.028(2) 0.047(2) 0.022(2) -0.0036(17) 0.0102(16) 0.0114(18)
C27 0.0229(19) 0.0316(19) 0.0242(19) -0.0068(15) 0.0006(15) 0.0115(16)
C28 0.0244(19) 0.0239(17) 0.0191(18) 0.0009(14) 0.0025(15) 0.0075(15)
C29 0.0173(17) 0.0142(15) 0.0189(17) 0.0056(13) 0.0048(13) 0.0012(13)
C30 0.0229(19) 0.0212(17) 0.0203(18) 0.0050(14) 0.0060(14) 0.0059(14)
C31 0.0160(18) 0.032(2) 0.031(2) 0.0060(16) 0.0047(15) 0.0071(15)
C32 0.0213(19) 0.0299(19) 0.0229(19) 0.0046(15) 0.0002(15) 0.0001(15)
C33 0.028(2) 0.0162(16) 0.0198(18) -0.0026(13) 0.0038(15) 0.0005(14)
C34 0.0212(18) 0.0202(17) 0.0237(19) 0.0035(14) 0.0091(15) 0.0057(14)
C35 0.0251(19) 0.0217(17) 0.0135(16) 0.0051(13) 0.0074(14) 0.0110(15)
C36 0.0234(18) 0.0178(16) 0.0203(18) 0.0011(13) 0.0071(14) 0.0066(14)
C37 0.039(2) 0.0211(18) 0.026(2) 0.0067(14) 0.0127(17) 0.0125(16)
C38 0.038(2) 0.0304(19) 0.028(2) 0.0115(16) 0.0134(17) 0.0231(17)
C39 0.0209(19) 0.037(2) 0.0253(19) 0.0140(16) 0.0076(15) 0.0130(16)
C40 0.0252(19) 0.0233(17) 0.0212(18) 0.0070(14) 0.0079(15) 0.0083(15)
N1 0.0234(16) 0.0169(14) 0.0141(15) 0.0031(11) 0.0038(12) 0.0059(12)
O1 0.0264(14) 0.0158(12) 0.0358(15) -0.0010(10) 0.0117(11) 0.0040(10)
B1 0.035(2) 0.029(2) 0.022(2) -0.0008(17) 0.0006(18) 0.0189(19)
F1 0.106(2) 0.0462(15) 0.0678(18) 0.0285(13) 0.0443(17) 0.0491(16)
F2 0.114(2) 0.0378(13) 0.0209(12) 0.0019(10) 0.0005(13) 0.0252(15)
F3 0.0467(19) 0.164(4) 0.094(3) -0.027(2) -0.0110(17) 0.046(2)
F4 0.119(2) 0.0276(12) 0.0375(14) 0.0077(10) 0.0319(15) 0.0167(14)
Si1 0.0174(5) 0.0148(4) 0.0164(5) 0.0025(3) 0.0053(4) 0.0052(4)
P1 0.0139(4) 0.0138(4) 0.0178(4) 0.0039(3) 0.0048(3) 0.0048(3)
Fe1 0.0121(2) 0.0151(2) 0.0152(2) 0.00309(17) 0.00290(18) 0.00492(18)

loop_
_atom_type_symbol
_atom_type_description
_atom_type_scat_dispersion_real
_atom_type_scat_dispersion_imag
_atom_type_scat_source
C C 0.0033 0.0016 'International Tables Vol C Tables 4.2.6.8 and 6.1.1.4'
H H 0.0000 0.0000 'International Tables Vol C Tables 4.2.6.8 and 6.1.1.4'
N N 0.0061 0.0033 'International Tables Vol C Tables 4.2.6.8 and 6.1.1.4'
O O 0.0106 0.0060 'International Tables Vol C Tables 4.2.6.8 and 6.1.1.4'
B B 0.0013 0.0007 'International Tables Vol C Tables 4.2.6.8 and 6.1.1.4'
F F 0.0171 0.0103 'International Tables Vol C Tables 4.2.6.8 and 6.1.1.4'
Si Si 0.0817 0.0704 'International Tables Vol C Tables 4.2.6.8 and 6.1.1.4'
P P 0.1023 0.0942 'International Tables Vol C Tables 4.2.6.8 and 6.1.1.4'
Fe Fe 0.3463 0.8444 'International Tables Vol C Tables 4.2.6.8 and 6.1.1.4'

loop_
_geom_angle_atom_site_label_1
_geom_angle_atom_site_label_2
_geom_angle_atom_site_label_3
_geom_angle
O1 C1 Fe1 178.1(3)
N1 C2 Si1 110.6(2)
N1 C2 Fe1 127.5(2)
Si1 C2 Fe1 121.90(16)
C4 C3 C7 109.0(3)
C4 C3 Fe1 70.50(18)
C7 C3 Fe1 70.17(18)
C4 C3 H1 125.5
C7 C3 H1 125.5
Fe1 C3 H1 125.4
C3 C4 C5 107.4(3)
C3 C4 Fe1 70.84(18)
C5 C4 Fe1 69.62(18)
C3 C4 H5 126.3
C5 C4 H5 126.3
Fe1 C4 H5 124.9
C6 C5 C4 108.1(3)
C6 C5 Fe1 70.52(19)
C4 C5 Fe1 70.94(18)
C6 C5 H4 126.0
C4 C5 H4 126.0
Fe1 C5 H4 124.2
C5 C6 C7 108.7(3)
C5 C6 Fe1 70.48(19)
C7 C6 Fe1 70.92(18)
C5 C6 H3 125.7
C7 C6 H3 125.7
Fe1 C6 H3 124.5
C6 C7 C3 106.8(3)
C6 C7 Fe1 69.78(18)
C3 C7 Fe1 70.65(18)
C6 C7 H2 126.6
C3 C7 H2 126.6
Fe1 C7 H2 124.6
C9 C8 P1 111.8(2)
C9 C8 H12A 109.3
P1 C8 H12A 109.3
C9 C8 H12B 109.3
P1 C8 H12B 109.3
H12A C8 H12B 107.9
C10 C9 C8 114.8(3)
C10 C9 H13A 108.6
C8 C9 H13A 108.6
C10 C9 H13B 108.6
C8 C9 H13B 108.6
H13A C9 H13B 107.5
N1 C10 C9 112.1(3)
N1 C10 H14A 109.2
C9 C10 H14A 109.2
N1 C10 H14B 109.2
C9 C10 H14B 109.2
H14A C10 H14B 107.9
C16 C11 C12 118.6(3)
C16 C11 P1 121.8(2)
C12 C11 P1 119.2(3)
C13 C12 C11 120.9(3)
C13 C12 H11 119.5
C11 C12 H11 119.5
C12 C13 C14 119.8(3)
C12 C13 H10 120.1
C14 C13 H10 120.1
C15 C14 C13 119.7(3)
C15 C14 H9 120.2
C13 C14 H9 120.2
C14 C15 C16 120.7(3)
C14 C15 H8 119.6
C16 C15 H8 119.6
C11 C16 C15 120.3(3)
C11 C16 H7 119.9
C15 C16 H7 119.9
C18 C17 C22 119.1(3)
C18 C17 P1 123.9(3)
C22 C17 P1 116.8(2)
C17 C18 C19 120.2(3)
C17 C18 H35 119.9
C19 C18 H35 119.9
C20 C19 C18 120.0(3)
C20 C19 H36 120.0
C18 C19 H36 120.0
C21 C20 C19 120.3(3)
C21 C20 H37 119.9
C19 C20 H37 119.9
C20 C21 C22 120.4(4)
C20 C21 H38 119.8
C22 C21 H38 119.8
C21 C22 C17 120.1(3)
C21 C22 H39 119.9
C17 C22 H39 119.9
C24 C23 C28 117.8(3)
C24 C23 Si1 119.7(2)
C28 C23 Si1 121.9(2)
C25 C24 C23 121.1(3)
C25 C24 H17 119.5
C23 C24 H17 119.5
C24 C25 C26 120.0(3)
C24 C25 H18 120.0
C26 C25 H18 120.0
C27 C26 C25 120.2(3)
C27 C26 H19 119.9
C25 C26 H19 119.9
C26 C27 C28 119.9(3)
C26 C27 H20 120.0
C28 C27 H20 120.0
C27 C28 C23 121.0(3)
C27 C28 H21 119.5
C23 C28 H21 119.5
C30 C29 C34 116.9(3)
C30 C29 Si1 120.1(2)
C34 C29 Si1 123.0(2)
C31 C30 C29 121.3(3)
C31 C30 H23 119.3
C29 C30 H23 119.3
C32 C31 C30 120.3(3)
C32 C31 H24 119.8
C30 C31 H24 119.8
C31 C32 C33 119.4(3)
C31 C32 H25 120.3
C33 C32 H25 120.3
C34 C33 C32 120.1(3)
C34 C33 H26 120.0
C32 C33 H26 120.0
C33 C34 C29 121.8(3)
C33 C34 H27 119.1
C29 C34 H27 119.1
C36 C35 C40 117.1(3)
C36 C35 Si1 119.6(3)
C40 C35 Si1 123.1(2)
C37 C36 C35 122.0(3)
C37 C36 H29 119.0
C35 C36 H29 119.0
C38 C37 C36 119.7(3)
C38 C37 H30 120.2
C36 C37 H30 120.2
C37 C38 C39 120.0(3)
C37 C38 H31 120.0
C39 C38 H31 120.0
C40 C39 C38 119.6(3)
C40 C39 H32 120.2
C38 C39 H32 120.2
C39 C40 C35 121.6(3)
C39 C40 H33 119.2
C35 C40 H33 119.2
C2 N1 C10 127.7(3)
C2 N1 H1N 119(2)
C10 N1 H1N 113(2)
F3 B1 F1 111.1(4)
F3 B1 F2 109.0(3)
F1 B1 F2 110.9(3)
F3 B1 F4 106.9(4)
F1 B1 F4 109.2(3)
F2 B1 F4 109.7(3)
C23 Si1 C35 112.08(14)
C23 Si1 C29 105.76(14)
C35 Si1 C29 108.35(14)
C23 Si1 C2 107.43(14)
C35 Si1 C2 108.03(14)
C29 Si1 C2 115.27(13)
C8 P1 C11 105.80(15)
C8 P1 C17 101.30(14)
C11 P1 C17 101.05(14)
C8 P1 Fe1 112.11(11)
C11 P1 Fe1 108.81(10)
C17 P1 Fe1 125.81(11)
C1 Fe1 C2 89.97(13)
C1 Fe1 C5 95.57(14)
C2 Fe1 C5 110.75(13)
C1 Fe1 C6 127.64(14)
C2 Fe1 C6 87.21(13)
C5 Fe1 C6 39.01(13)
C1 Fe1 C7 160.51(14)
C2 Fe1 C7 101.84(13)
C5 Fe1 C7 65.85(13)
C6 Fe1 C7 39.29(13)
C1 Fe1 C4 96.36(14)
C2 Fe1 C4 149.90(13)
C5 Fe1 C4 39.44(13)
C6 Fe1 C4 65.67(14)
C7 Fe1 C4 65.78(13)
C1 Fe1 C3 129.04(14)
C2 Fe1 C3 140.52(13)
C5 Fe1 C3 65.31(13)
C6 Fe1 C3 65.32(13)
C7 Fe1 C3 39.17(13)
C4 Fe1 C3 38.66(12)
C1 Fe1 P1 85.91(10)
C2 Fe1 P1 97.93(9)
C5 Fe1 P1 151.26(10)
C6 Fe1 P1 146.21(10)
C7 Fe1 P1 107.41(10)
C4 Fe1 P1 111.83(10)
C3 Fe1 P1 91.53(10)

loop_
_geom_bond_atom_site_label_1
_geom_bond_atom_site_label_2
_geom_bond_distance
C1 O1 1.149(4)
C1 Fe1 1.750(3)
C2 N1 1.302(4)
C2 Si1 1.933(3)
C2 Fe1 1.943(3)
C3 C4 1.400(5)
C3 C7 1.417(5)
C3 Fe1 2.117(3)
C3 H1 0.9500
C4 C5 1.420(5)
C4 Fe1 2.112(3)
C4 H5 0.9500
C5 C6 1.399(5)
C5 Fe1 2.095(3)
C5 H4 0.9500
C6 C7 1.414(5)
C6 Fe1 2.095(3)
C6 H3 0.9500
C7 Fe1 2.110(3)
C7 H2 0.9500
C8 C9 1.534(4)
C8 P1 1.829(3)
C8 H12A 0.9900
C8 H12B 0.9900
C9 C10 1.517(4)
C9 H13A 0.9900
C9 H13B 0.9900
C10 N1 1.465(4)
C10 H14A 0.9900
C10 H14B 0.9900
C11 C16 1.387(4)
C11 C12 1.390(5)
C11 P1 1.832(3)
C12 C13 1.377(5)
C12 H11 0.9500
C13 C14 1.391(5)
C13 H10 0.9500
C14 C15 1.365(5)
C14 H9 0.9500
C15 C16 1.387(5)
C15 H8 0.9500
C16 H7 0.9500
C17 C18 1.385(4)
C17 C22 1.396(5)
C17 P1 1.833(3)
C18 C19 1.393(5)
C18 H35 0.9500
C19 C20 1.374(5)
C19 H36 0.9500
C20 C21 1.372(5)
C20 H37 0.9500
C21 C22 1.381(5)
C21 H38 0.9500
C22 H39 0.9500
C23 C24 1.398(5)
C23 C28 1.401(4)
C23 Si1 1.862(3)
C24 C25 1.380(5)
C24 H17 0.9500
C25 C26 1.381(5)
C25 H18 0.9500
C26 C27 1.379(5)
C26 H19 0.9500
C27 C28 1.384(5)
C27 H20 0.9500
C28 H21 0.9500
C29 C30 1.397(5)
C29 C34 1.398(4)
C29 Si1 1.882(3)
C30 C31 1.391(5)
C30 H23 0.9500
C31 C32 1.376(5)
C31 H24 0.9500
C32 C33 1.385(5)
C32 H25 0.9500
C33 C34 1.381(4)
C33 H26 0.9500
C34 H27 0.9500
C35 C36 1.397(4)
C35 C40 1.398(5)
C35 Si1 1.876(3)
C36 C37 1.379(5)
C36 H29 0.9500
C37 C38 1.378(5)
C37 H30 0.9500
C38 C39 1.395(5)
C38 H31 0.9500
C39 C40 1.380(5)
C39 H32 0.9500
C40 H33 0.9500
N1 H1N 0.89(4)
B1 F3 1.337(5)
B1 F1 1.346(5)
B1 F2 1.378(4)
B1 F4 1.386(5)
P1 Fe1 2.2094(9)

loop_
_geom_torsion_atom_site_label_1
_geom_torsion_atom_site_label_2
_geom_torsion_atom_site_label_3
_geom_torsion_atom_site_label_4
_geom_torsion
C7 C3 C4 C5 0.4(4)
Fe1 C3 C4 C5 60.3(2)
C7 C3 C4 Fe1 -59.8(2)
C3 C4 C5 C6 0.0(4)
Fe1 C4 C5 C6 61.1(2)
C3 C4 C5 Fe1 -61.1(2)
C4 C5 C6 C7 -0.4(4)
Fe1 C5 C6 C7 60.9(2)
C4 C5 C6 Fe1 -61.3(2)
C5 C6 C7 C3 0.7(4)
Fe1 C6 C7 C3 61.3(2)
C5 C6 C7 Fe1 -60.6(2)
C4 C3 C7 C6 -0.7(4)
Fe1 C3 C7 C6 -60.7(2)
C4 C3 C7 Fe1 60.1(2)
P1 C8 C9 C10 42.4(3)
C8 C9 C10 N1 55.2(4)
C16 C11 C12 C13 -0.8(5)
P1 C11 C12 C13 -174.2(2)
C11 C12 C13 C14 1.5(5)
C12 C13 C14 C15 -1.1(5)
C13 C14 C15 C16 0.2(5)
C12 C11 C16 C15 -0.1(5)
P1 C11 C16 C15 173.1(2)
C14 C15 C16 C11 0.4(5)
C22 C17 C18 C19 0.4(5)
P1 C17 C18 C19 174.3(2)
C17 C18 C19 C20 -1.0(5)
C18 C19 C20 C21 0.8(5)
C19 C20 C21 C22 0.1(5)
C20 C21 C22 C17 -0.8(5)
C18 C17 C22 C21 0.5(5)
P1 C17 C22 C21 -173.8(3)
C28 C23 C24 C25 0.8(5)
Si1 C23 C24 C25 -170.4(3)
C23 C24 C25 C26 1.9(6)
C24 C25 C26 C27 -2.7(6)
C25 C26 C27 C28 0.8(5)
C26 C27 C28 C23 2.0(5)
C24 C23 C28 C27 -2.8(5)
Si1 C23 C28 C27 168.3(3)
C34 C29 C30 C31 -0.4(5)
Si1 C29 C30 C31 -177.4(3)
C29 C30 C31 C32 -2.4(5)
C30 C31 C32 C33 2.0(5)
C31 C32 C33 C34 1.2(5)
C32 C33 C34 C29 -4.1(5)
C30 C29 C34 C33 3.6(5)
Si1 C29 C34 C33 -179.5(2)
C40 C35 C36 C37 -0.4(5)
Si1 C35 C36 C37 -175.7(3)
C35 C36 C37 C38 -0.5(5)
C36 C37 C38 C39 1.4(5)
C37 C38 C39 C40 -1.4(5)
C38 C39 C40 C35 0.5(5)
C36 C35 C40 C39 0.4(5)
Si1 C35 C40 C39 175.5(3)
Si1 C2 N1 C10 175.4(2)
Fe1 C2 N1 C10 -5.5(5)
C9 C10 N1 C2 -84.8(4)
C24 C23 Si1 C35 -32.5(3)
C28 C23 Si1 C35 156.6(3)
C24 C23 Si1 C29 85.4(3)
C28 C23 Si1 C29 -85.5(3)
C24 C23 Si1 C2 -151.0(3)
C28 C23 Si1 C2 38.1(3)
C36 C35 Si1 C23 92.7(3)
C40 C35 Si1 C23 -82.2(3)
C36 C35 Si1 C29 -23.6(3)
C40 C35 Si1 C29 161.4(3)
C36 C35 Si1 C2 -149.2(2)
C40 C35 Si1 C2 35.9(3)
C30 C29 Si1 C23 14.1(3)
C34 C29 Si1 C23 -162.7(3)
C30 C29 Si1 C35 134.4(3)
C34 C29 Si1 C35 -42.3(3)
C30 C29 Si1 C2 -104.4(3)
C34 C29 Si1 C2 78.8(3)
N1 C2 Si1 C23 45.3(3)
Fe1 C2 Si1 C23 -133.97(18)
N1 C2 Si1 C35 -75.9(2)
Fe1 C2 Si1 C35 104.93(18)
N1 C2 Si1 C29 162.8(2)
Fe1 C2 Si1 C29 -16.4(2)
C9 C8 P1 C11 162.2(2)
C9 C8 P1 C17 57.1(3)
C9 C8 P1 Fe1 -79.4(2)
C16 C11 P1 C8 20.8(3)
C12 C11 P1 C8 -166.1(2)
C16 C11 P1 C17 126.0(3)
C12 C11 P1 C17 -60.9(3)
C16 C11 P1 Fe1 -99.9(3)
C12 C11 P1 Fe1 73.2(3)
C18 C17 P1 C8 -109.7(3)
C22 C17 P1 C8 64.3(3)
C18 C17 P1 C11 141.5(3)
C22 C17 P1 C11 -44.5(3)
C18 C17 P1 Fe1 18.4(3)
C22 C17 P1 Fe1 -167.6(2)
O1 C1 Fe1 C2 -131(9)
O1 C1 Fe1 C5 118(9)
O1 C1 Fe1 C6 142(9)
O1 C1 Fe1 C7 101(9)
O1 C1 Fe1 C4 78(9)
O1 C1 Fe1 C3 55(9)
O1 C1 Fe1 P1 -33(9)
N1 C2 Fe1 C1 126.2(3)
Si1 C2 Fe1 C1 -54.70(19)
N1 C2 Fe1 C5 -137.8(3)
Si1 C2 Fe1 C5 41.2(2)
N1 C2 Fe1 C6 -106.1(3)
Si1 C2 Fe1 C6 72.99(19)
N1 C2 Fe1 C7 -69.4(3)
Si1 C2 Fe1 C7 109.68(18)
N1 C2 Fe1 C4 -131.1(3)
Si1 C2 Fe1 C4 48.0(3)
N1 C2 Fe1 C3 -61.9(4)
Si1 C2 Fe1 C3 117.2(2)
N1 C2 Fe1 P1 40.3(3)
Si1 C2 Fe1 P1 -140.57(15)
C6 C5 Fe1 C1 148.7(2)
C4 C5 Fe1 C1 -93.2(2)
C6 C5 Fe1 C2 56.6(2)
C4 C5 Fe1 C2 174.68(19)
C4 C5 Fe1 C6 118.1(3)
C6 C5 Fe1 C7 -37.4(2)
C4 C5 Fe1 C7 80.6(2)
C6 C5 Fe1 C4 -118.1(3)
C6 C5 Fe1 C3 -80.6(2)
C4 C5 Fe1 C3 37.4(2)
C6 C5 Fe1 P1 -119.6(2)
C4 C5 Fe1 P1 -1.6(3)
C5 C6 Fe1 C1 -40.8(3)
C7 C6 Fe1 C1 -159.6(2)
C5 C6 Fe1 C2 -128.6(2)
C7 C6 Fe1 C2 112.6(2)
C7 C6 Fe1 C5 -118.8(3)
C5 C6 Fe1 C7 118.8(3)
C5 C6 Fe1 C4 38.0(2)
C7 C6 Fe1 C4 -80.9(2)
C5 C6 Fe1 C3 80.6(2)
C7 C6 Fe1 C3 -38.22(19)
C5 C6 Fe1 P1 131.30(19)
C7 C6 Fe1 P1 12.5(3)
C6 C7 Fe1 C1 55.7(5)
C3 C7 Fe1 C1 -61.4(5)
C6 C7 Fe1 C2 -70.5(2)
C3 C7 Fe1 C2 172.42(19)
C6 C7 Fe1 C5 37.2(2)
C3 C7 Fe1 C5 -80.0(2)
C3 C7 Fe1 C6 -117.1(3)
C6 C7 Fe1 C4 80.6(2)
C3 C7 Fe1 C4 -36.54(19)
C6 C7 Fe1 C3 117.1(3)
C6 C7 Fe1 P1 -172.78(18)
C3 C7 Fe1 P1 70.09(19)
C3 C4 Fe1 C1 -151.1(2)
C5 C4 Fe1 C1 91.1(2)
C3 C4 Fe1 C2 107.9(3)
C5 C4 Fe1 C2 -10.0(3)
C3 C4 Fe1 C5 117.9(3)
C3 C4 Fe1 C6 80.3(2)
C5 C4 Fe1 C6 -37.6(2)
C3 C4 Fe1 C7 37.0(2)
C5 C4 Fe1 C7 -80.8(2)
C5 C4 Fe1 C3 -117.9(3)
C3 C4 Fe1 P1 -63.0(2)
C5 C4 Fe1 P1 179.18(17)
C4 C3 Fe1 C1 38.2(3)
C7 C3 Fe1 C1 157.9(2)
C4 C3 Fe1 C2 -131.3(2)
C7 C3 Fe1 C2 -11.7(3)
C4 C3 Fe1 C5 -38.2(2)
C7 C3 Fe1 C5 81.5(2)
C4 C3 Fe1 C6 -81.3(2)
C7 C3 Fe1 C6 38.3(2)
C4 C3 Fe1 C7 -119.6(3)
C7 C3 Fe1 C4 119.6(3)
C4 C3 Fe1 P1 124.2(2)
C7 C3 Fe1 P1 -116.17(18)
C8 P1 Fe1 C1 -72.87(15)
C11 P1 Fe1 C1 43.80(15)
C17 P1 Fe1 C1 163.51(16)
C8 P1 Fe1 C2 16.53(14)
C11 P1 Fe1 C2 133.20(14)
C17 P1 Fe1 C2 -107.10(16)
C8 P1 Fe1 C5 -167.0(2)
C11 P1 Fe1 C5 -50.3(2)
C17 P1 Fe1 C5 69.4(2)
C8 P1 Fe1 C6 113.4(2)
C11 P1 Fe1 C6 -129.9(2)
C17 P1 Fe1 C6 -10.2(2)
C8 P1 Fe1 C7 121.64(15)
C11 P1 Fe1 C7 -121.68(15)
C17 P1 Fe1 C7 -1.98(16)
C8 P1 Fe1 C4 -168.09(15)
C11 P1 Fe1 C4 -51.41(15)
C17 P1 Fe1 C4 68.29(16)
C8 P1 Fe1 C3 158.10(14)
C11 P1 Fe1 C3 -85.23(14)
C17 P1 Fe1 C3 34.47(16)
